data_7220897
loop_
_publ_author_name
'Titus, Sarah'
'Sreejalekshmi, Kumaran G.'

_publ_section_title
;
 Propeller-shaped molecules with a thiazole hub: structural landscape and
 hydrazone cap mediated tunable host behavior in 4-hydrazino-1,3-thiazoles
;
_journal_issue 31
_journal_name_full CrystEngComm
_journal_page_first 5978
_journal_paper_doi 10.1039/C5CE01042J
_journal_volume 17
_journal_year 2015
_chemical_formula_moiety 'C19 H19 Cl N4 O2 S'
_chemical_formula_sum 'C19 H19 Cl N4 O2 S'
_chemical_formula_weight 402.89
_chemical_name_common 'IPHAT 2'
_chemical_name_systematic 5-(4-chlorobenzoyl)-4-isopropylidenehydrazino-2-phenylaminothiazole
_space_group_crystal_system monoclinic
_space_group_IT_number 14
_space_group_name_Hall '-P 2ybc'
_space_group_name_H-M_alt 'P 1 21/c 1'
_symmetry_space_group_name_Hall '-P 2ybc'
_symmetry_space_group_name_H-M 'P 1 21/c 1'
_atom_sites_solution_hydrogens mixed
_audit_creation_method SHELXL-2014
_audit_update_record
;
2015-05-29 deposited with the CCDC.
2015-06-26 downloaded from the CCDC.
;
_cell_angle_alpha 90
_cell_angle_beta 90.2370(10)
_cell_angle_gamma 90
_cell_formula_units_Z 4
_cell_length_a 14.8580(5)
_cell_length_b 4.85400(10)
_cell_length_c 26.8190(8)
_cell_measurement_reflns_used 4038
_cell_measurement_temperature 293(2)
_cell_measurement_theta_max 25.309
_cell_measurement_theta_min 2.742
_cell_volume 1934.19(10)
_computing_cell_refinement 'APEX2/SAINT (Bruker, 2004)'
_computing_data_collection 'APEX2 (Bruker, 2004)'
_computing_data_reduction 'SAINT/XPREP (Bruker, 2004)'
_computing_molecular_graphics 'Bruker SHELXTL'
_computing_publication_material 'Bruker SHELXTL'
_computing_structure_refinement 'SHELXL-2014 (Sheldrick, 2014)'
_computing_structure_solution 'SHELXL-2014 (Sheldrick, 2014)'
_diffrn_ambient_temperature 293(2)
_diffrn_detector_area_resol_mean 0
_diffrn_measured_fraction_theta_full 0.971
_diffrn_measured_fraction_theta_max 0.999
_diffrn_measurement_device_type 'Bruker axs kappa apex2 CCD Diffractometer'
_diffrn_measurement_method '\w and \f scan'
_diffrn_radiation_type MoK\a
_diffrn_radiation_wavelength 0.71073
_diffrn_reflns_av_R_equivalents 0.0331
_diffrn_reflns_av_unetI/netI 0.0318
_diffrn_reflns_laue_measured_fraction_full 0.971
_diffrn_reflns_laue_measured_fraction_max 0.999
_diffrn_reflns_limit_h_max 17
_diffrn_reflns_limit_h_min -17
_diffrn_reflns_limit_k_max 5
_diffrn_reflns_limit_k_min -5
_diffrn_reflns_limit_l_max 31
_diffrn_reflns_limit_l_min -31
_diffrn_reflns_number 13987
_diffrn_reflns_point_group_measured_fraction_full 0.971
_diffrn_reflns_point_group_measured_fraction_max 0.999
_diffrn_reflns_theta_full 25.242
_diffrn_reflns_theta_max 24.996
_diffrn_reflns_theta_min 2.042
_diffrn_source 'fine-focus sealed tube'
_exptl_absorpt_coefficient_mu 0.328
_exptl_absorpt_correction_T_max 0.9632
_exptl_absorpt_correction_T_min 0.9010
_exptl_absorpt_correction_type multi-scan
_exptl_absorpt_process_details 'SADABS (Bruker, 1999)'
_exptl_crystal_colour yellow
_exptl_crystal_density_diffrn 1.384
_exptl_crystal_density_meas 1.385
_exptl_crystal_density_method NONE
_exptl_crystal_description needles
_exptl_crystal_F_000 840
_exptl_crystal_recrystallization_method 'Re-crystallisation from solvent: Ethanol-water (1:1)'
_exptl_crystal_size_max 0.300
_exptl_crystal_size_mid 0.200
_exptl_crystal_size_min 0.200
_refine_diff_density_max 0.491
_refine_diff_density_min -0.475
_refine_diff_density_rms 0.045
_refine_ls_extinction_method none
_refine_ls_goodness_of_fit_ref 1.025
_refine_ls_hydrogen_treatment mixed
_refine_ls_matrix_type full
_refine_ls_number_parameters 299
_refine_ls_number_reflns 3394
_refine_ls_number_restraints 0
_refine_ls_restrained_S_all 1.025
_refine_ls_R_factor_all 0.0612
_refine_ls_R_factor_gt 0.0428
_refine_ls_shift/su_max 0.001
_refine_ls_shift/su_mean 0.000
_refine_ls_structure_factor_coef Fsqd
_refine_ls_weighting_details 'w=1/[\s^2^(Fo^2^)+(0.0560P)^2^+1.1420P] where P=(Fo^2^+2Fc^2^)/3'
_refine_ls_weighting_scheme calc
_refine_ls_wR_factor_gt 0.1098
_refine_ls_wR_factor_ref 0.1233
_reflns_Friedel_coverage 0.000
_reflns_number_gt 2586
_reflns_number_total 3394
_reflns_threshold_expression 'I > 2\s(I)'
_cod_data_source_file c5ce01042j2.cif
_cod_data_source_block shelx
_cod_depositor_comments
;
The following automatic conversions were performed:

'_exptl_absorpt_correction_type' value 'Multi-scan' changed to
'multi-scan' according to
/usr/data/users/saulius/crontab/automatic-downloads/rss-feeds/RSC/lib/dictionaries/cif_core.dic
dictionary named 'cif_core.dic' version 2.4.2 from 2011-04-26.

Automatic conversion script
Id: cif_fix_values 3271 2015-04-21 07:52:19Z andrius 

 Adding full bibliography for 7220896--7220900.cif.
;
_cod_database_code 7220897
_shelx_space_group_comment
;
The symmetry employed for this shelxl refinement is uniquely defined
by the following loop, which should always be used as a source of
symmetry information in preference to the above space-group names.
They are only intended as comments.
;
_shelx_estimated_absorpt_t_min 0.908
_shelx_estimated_absorpt_t_max 0.937
_shelxl_version_number 2014-3

loop_
_space_group_symop_operation_xyz
'x, y, z'
'-x, y+1/2, -z+1/2'
'-x, -y, -z'
'x, -y-1/2, z-1/2'

loop_
_atom_site_label
_atom_site_type_symbol
_atom_site_fract_x
_atom_site_fract_y
_atom_site_fract_z
_atom_site_U_iso_or_equiv
_atom_site_adp_type
_atom_site_occupancy
_atom_site_site_symmetry_order
_atom_site_calc_flag
_atom_site_refinement_flags_posn
_atom_site_refinement_flags_adp
_atom_site_refinement_flags_occupancy
_atom_site_disorder_assembly
_atom_site_disorder_group
C1 C 0.31904(16) 0.8989(5) 0.83774(8) 0.0390(6) Uani 1 1 d . . . . .
C2 C 0.38254(16) 0.6047(5) 0.88824(9) 0.0402(6) Uani 1 1 d . . . . .
C3 C 0.31076(16) 0.6789(5) 0.91951(9) 0.0412(6) Uani 1 1 d . . . . .
C4 C 0.23605(16) 1.1952(5) 0.77721(9) 0.0417(6) Uani 1 1 d . . . . .
C5 C 0.18452(18) 1.3588(5) 0.80742(10) 0.0501(7) Uani 1 1 d . . . . .
H5 H 0.1963 1.3660 0.8415 0.060 Uiso 1 1 calc R U . . .
C6 C 0.1153(2) 1.5125(6) 0.78744(11) 0.0591(8) Uani 1 1 d . . . . .
H6 H 0.0801 1.6205 0.8083 0.071 Uiso 1 1 calc R U . . .
C7 C 0.0977(2) 1.5089(7) 0.73760(12) 0.0649(8) Uani 1 1 d . . . . .
H7 H 0.0511 1.6143 0.7244 0.078 Uiso 1 1 calc R U . . .
C8 C 0.1494(2) 1.3484(7) 0.70721(12) 0.0741(10) Uani 1 1 d . . . . .
H8 H 0.1379 1.3451 0.6731 0.089 Uiso 1 1 calc R U . . .
C9 C 0.2183(2) 1.1916(6) 0.72660(10) 0.0631(8) Uani 1 1 d . . . . .
H9 H 0.2531 1.0829 0.7056 0.076 Uiso 1 1 calc R U . . .
C10 C 0.56356(18) 0.1499(6) 0.88889(10) 0.0521(7) Uani 1 1 d . . . . .
C11 C 0.5565(2) 0.0335(7) 0.94023(11) 0.0706(9) Uani 1 1 d . . . . .
H11A H 0.5622 0.1793 0.9642 0.106 Uiso 1 1 calc R U . . .
H11B H 0.6036 -0.0988 0.9454 0.106 Uiso 1 1 calc R U . . .
H11C H 0.4991 -0.0547 0.9441 0.106 Uiso 1 1 calc R U . . .
C12 C 0.6348(2) 0.0399(8) 0.85539(13) 0.0853(11) Uani 1 1 d . . . . .
H12A H 0.6302 0.1269 0.8233 0.128 Uiso 1 1 calc R U . . .
H12B H 0.6272 -0.1554 0.8517 0.128 Uiso 1 1 calc R U . . .
H12C H 0.6929 0.0773 0.8696 0.128 Uiso 1 1 calc R U . . .
C13 C 0.29691(18) 0.5641(5) 0.96734(9) 0.0450(6) Uani 1 1 d . . . . .
C14 C 0.21867(17) 0.6347(5) 0.99932(8) 0.0413(6) Uani 1 1 d . . . . .
C17 C 0.0783(2) 0.7383(7) 1.06418(10) 0.0606(8) Uani 1 1 d . . . . .
C15 C 0.2297(4) 0.6241(12) 1.05017(18) 0.0484(15) Uani 0.509(4) 1 d . . P A 1
H15 H 0.2862 0.5861 1.0635 0.058 Uiso 0.509(4) 1 calc R U P A 1
C16 C 0.1581(4) 0.6689(14) 1.0818(2) 0.0544(16) Uani 0.509(4) 1 d . . P A 1
H16 H 0.1663 0.6498 1.1160 0.065 Uiso 0.509(4) 1 calc R U P A 1
C18 C 0.0612(4) 0.7147(13) 1.0120(2) 0.0591(17) Uani 0.509(4) 1 d . . P A 1
H18 H 0.0027 0.7248 0.9997 0.071 Uiso 0.509(4) 1 calc R U P A 1
C19 C 0.1328(4) 0.6767(12) 0.98028(19) 0.0503(15) Uani 0.509(4) 1 d . . P A 1
H19 H 0.1236 0.6792 0.9460 0.060 Uiso 0.509(4) 1 calc R U P A 1
C15' C 0.1881(4) 0.4431(15) 1.0338(2) 0.0607(18) Uani 0.491(4) 1 d . . P A 2
H15' H 0.2146 0.2698 1.0350 0.073 Uiso 0.491(4) 1 calc R U P A 2
C16' C 0.1194(5) 0.5034(18) 1.0664(2) 0.067(2) Uani 0.491(4) 1 d . . P A 2
H16' H 0.1024 0.3743 1.0902 0.081 Uiso 0.491(4) 1 calc R U P A 2
C18' C 0.1100(5) 0.9540(13) 1.0332(2) 0.0647(19) Uani 0.491(4) 1 d . . P A 2
H18' H 0.0857 1.1303 1.0350 0.078 Uiso 0.491(4) 1 calc R U P A 2
C19' C 0.1783(4) 0.8920(12) 1.0001(2) 0.0602(19) Uani 0.491(4) 1 d . . P A 2
H19' H 0.1976 1.0263 0.9778 0.072 Uiso 0.491(4) 1 calc R U P A 2
N1 N 0.30851(15) 1.0334(5) 0.79429(8) 0.0476(6) Uani 1 1 d . . . . .
N2 N 0.38740(13) 0.7282(4) 0.84319(7) 0.0415(5) Uani 1 1 d . . . . .
N3 N 0.44384(15) 0.4173(5) 0.90236(8) 0.0491(6) Uani 1 1 d . . . . .
N4 N 0.51118(14) 0.3329(4) 0.87096(8) 0.0460(5) Uani 1 1 d . . . . .
O2 O 0.53672(15) 0.5017(5) 0.76896(8) 0.0581(6) Uani 1 1 d . . . . .
O1 O 0.35146(14) 0.3933(4) 0.98463(7) 0.0655(6) Uani 1 1 d . . . . .
S1 S 0.24620(4) 0.92575(13) 0.88778(2) 0.0430(2) Uani 1 1 d . . . . .
Cl1 Cl -0.00991(6) 0.8065(3) 1.10439(3) 0.0995(4) Uani 1 1 d . . . . .
H1 H 0.3481(19) 1.001(6) 0.7738(10) 0.051(8) Uiso 1 1 d . . . . .
H3 H 0.4345(17) 0.350(5) 0.9312(10) 0.047(8) Uiso 1 1 d . . . . .
H2A H 0.511(3) 0.660(9) 0.7600(14) 0.096(14) Uiso 1 1 d . . . . .
H2B H 0.528(3) 0.472(8) 0.7976(14) 0.091(13) Uiso 1 1 d . . . . .

loop_
_atom_site_aniso_label
_atom_site_aniso_U_11
_atom_site_aniso_U_22
_atom_site_aniso_U_33
_atom_site_aniso_U_23
_atom_site_aniso_U_13
_atom_site_aniso_U_12
C1 0.0385(13) 0.0400(13) 0.0384(13) 0.0022(11) 0.0105(10) 0.0008(11)
C2 0.0388(14) 0.0417(13) 0.0401(13) 0.0010(11) 0.0047(10) 0.0067(11)
C3 0.0406(14) 0.0440(14) 0.0390(13) 0.0030(11) 0.0067(10) 0.0077(11)
C4 0.0410(14) 0.0400(13) 0.0442(14) 0.0101(11) 0.0096(11) -0.0020(11)
C5 0.0537(17) 0.0503(15) 0.0465(15) 0.0058(12) 0.0043(12) 0.0061(13)
C6 0.0561(18) 0.0563(17) 0.0649(19) 0.0088(14) 0.0097(14) 0.0129(15)
C7 0.0554(18) 0.071(2) 0.069(2) 0.0179(16) -0.0041(15) 0.0129(16)
C8 0.081(2) 0.092(2) 0.0487(17) 0.0141(17) -0.0041(16) 0.016(2)
C9 0.071(2) 0.071(2) 0.0470(16) 0.0079(14) 0.0113(14) 0.0165(17)
C10 0.0457(16) 0.0561(16) 0.0546(16) 0.0027(13) 0.0055(13) 0.0103(14)
C11 0.070(2) 0.079(2) 0.0630(19) 0.0203(17) 0.0026(16) 0.0223(18)
C12 0.078(2) 0.092(3) 0.086(2) 0.006(2) 0.0255(19) 0.040(2)
C13 0.0476(15) 0.0509(15) 0.0365(13) 0.0034(12) 0.0049(11) 0.0095(13)
C14 0.0450(15) 0.0456(14) 0.0332(12) 0.0019(11) 0.0053(11) 0.0023(12)
C17 0.0556(19) 0.082(2) 0.0445(16) 0.0029(15) 0.0179(13) 0.0071(17)
C15 0.049(3) 0.060(4) 0.037(3) 0.001(3) 0.002(2) 0.005(3)
C16 0.062(4) 0.067(4) 0.034(3) 0.001(3) 0.013(3) 0.003(3)
C18 0.040(3) 0.075(4) 0.063(4) 0.009(3) 0.007(3) 0.010(3)
C19 0.052(3) 0.060(4) 0.039(3) 0.007(2) 0.008(2) 0.002(3)
C15' 0.063(4) 0.065(4) 0.054(4) 0.013(3) 0.009(3) 0.015(4)
C16' 0.071(5) 0.083(5) 0.048(4) 0.020(4) 0.019(3) -0.002(4)
C18' 0.080(5) 0.051(4) 0.064(4) -0.006(3) 0.028(3) 0.010(3)
C19' 0.077(4) 0.046(3) 0.057(4) 0.007(3) 0.033(3) 0.006(3)
N1 0.0456(13) 0.0555(14) 0.0419(12) 0.0122(11) 0.0166(10) 0.0109(11)
N2 0.0410(12) 0.0461(12) 0.0376(11) 0.0040(9) 0.0086(9) 0.0069(10)
N3 0.0489(13) 0.0589(14) 0.0397(12) 0.0087(11) 0.0119(10) 0.0177(11)
N4 0.0422(12) 0.0513(12) 0.0447(12) 0.0006(10) 0.0106(9) 0.0102(11)
O2 0.0618(13) 0.0664(14) 0.0462(13) 0.0005(10) 0.0213(10) 0.0077(11)
O1 0.0667(13) 0.0845(15) 0.0454(10) 0.0193(10) 0.0135(9) 0.0348(12)
S1 0.0440(4) 0.0451(4) 0.0401(4) 0.0055(3) 0.0120(3) 0.0103(3)
Cl1 0.0729(6) 0.1557(10) 0.0702(6) 0.0049(6) 0.0375(5) 0.0202(6)

loop_
_atom_type_symbol
_atom_type_description
_atom_type_scat_dispersion_real
_atom_type_scat_dispersion_imag
_atom_type_scat_source
C C 0.0033 0.0016 'International Tables Vol C Tables 4.2.6.8 and 6.1.1.4'
H H 0.0000 0.0000 'International Tables Vol C Tables 4.2.6.8 and 6.1.1.4'
N N 0.0061 0.0033 'International Tables Vol C Tables 4.2.6.8 and 6.1.1.4'
O O 0.0106 0.0060 'International Tables Vol C Tables 4.2.6.8 and 6.1.1.4'
S S 0.1246 0.1234 'International Tables Vol C Tables 4.2.6.8 and 6.1.1.4'
Cl Cl 0.1484 0.1585 'International Tables Vol C Tables 4.2.6.8 and 6.1.1.4'

loop_
_geom_angle_atom_site_label_1
_geom_angle_atom_site_label_2
_geom_angle_atom_site_label_3
_geom_angle
N2 C1 N1 119.2(2)
N2 C1 S1 116.41(17)
N1 C1 S1 124.35(19)
N3 C2 N2 121.0(2)
N3 C2 C3 121.4(2)
N2 C2 C3 117.6(2)
C2 C3 C13 123.6(2)
C2 C3 S1 107.49(17)
C13 C3 S1 128.91(19)
C5 C4 C9 118.9(2)
C5 C4 N1 124.0(2)
C9 C4 N1 117.1(2)
C4 C5 C6 120.1(3)
C4 C5 H5 119.9
C6 C5 H5 119.9
C7 C6 C5 121.0(3)
C7 C6 H6 119.5
C5 C6 H6 119.5
C6 C7 C8 119.2(3)
C6 C7 H7 120.4
C8 C7 H7 120.4
C7 C8 C9 120.6(3)
C7 C8 H8 119.7
C9 C8 H8 119.7
C8 C9 C4 120.2(3)
C8 C9 H9 119.9
C4 C9 H9 119.9
N4 C10 C12 117.2(3)
N4 C10 C11 124.5(2)
C12 C10 C11 118.2(3)
C10 C11 H11A 109.5
C10 C11 H11B 109.5
H11A C11 H11B 109.5
C10 C11 H11C 109.5
H11A C11 H11C 109.5
H11B C11 H11C 109.5
C10 C12 H12A 109.5
C10 C12 H12B 109.5
H12A C12 H12B 109.5
C10 C12 H12C 109.5
H12A C12 H12C 109.5
H12B C12 H12C 109.5
O1 C13 C3 120.1(2)
O1 C13 C14 116.5(2)
C3 C13 C14 123.3(2)
C15 C14 C19 118.5(4)
C19' C14 C15' 116.8(4)
C15 C14 C13 118.3(3)
C19' C14 C13 123.7(3)
C19 C14 C13 122.8(3)
C15' C14 C13 119.2(3)
C16' C17 C18' 121.3(4)
C16 C17 C18 119.2(4)
C16' C17 Cl1 119.8(3)
C16 C17 Cl1 120.5(3)
C18' C17 Cl1 118.5(3)
C18 C17 Cl1 119.6(3)
C14 C15 C16 121.0(5)
C14 C15 H15 119.5
C16 C15 H15 119.5
C17 C16 C15 120.9(5)
C17 C16 H16 119.6
C15 C16 H16 119.6
C19 C18 C17 118.8(5)
C19 C18 H18 120.6
C17 C18 H18 120.6
C18 C19 C14 120.2(5)
C18 C19 H19 119.9
C14 C19 H19 119.9
C16' C15' C14 121.7(6)
C16' C15' H15' 119.1
C14 C15' H15' 119.1
C17 C16' C15' 120.5(6)
C17 C16' H16' 119.7
C15' C16' H16' 119.7
C19' C18' C17 117.5(5)
C19' C18' H18' 121.3
C17 C18' H18' 121.3
C18' C19' C14 121.6(5)
C18' C19' H19' 119.2
C14 C19' H19' 119.2
C1 N1 C4 129.7(2)
C1 N1 H1 113.9(19)
C4 N1 H1 116.0(19)
C1 N2 C2 109.51(19)
C2 N3 N4 121.7(2)
C2 N3 H3 113.8(18)
N4 N3 H3 124.4(18)
C10 N4 N3 115.0(2)
H2A O2 H2B 110(4)
C1 S1 C3 88.98(11)

loop_
_geom_bond_atom_site_label_1
_geom_bond_atom_site_label_2
_geom_bond_distance
C1 N2 1.319(3)
C1 N1 1.344(3)
C1 S1 1.733(2)
C2 N3 1.341(3)
C2 N2 1.351(3)
C2 C3 1.406(3)
C3 C13 1.414(3)
C3 S1 1.753(2)
C4 C5 1.371(4)
C4 C9 1.382(4)
C4 N1 1.408(3)
C5 C6 1.377(4)
C5 H5 0.9300
C6 C7 1.361(4)
C6 H6 0.9300
C7 C8 1.366(4)
C7 H7 0.9300
C8 C9 1.376(4)
C8 H8 0.9300
C9 H9 0.9300
C10 N4 1.274(3)
C10 C12 1.490(4)
C10 C11 1.493(4)
C11 H11A 0.9600
C11 H11B 0.9600
C11 H11C 0.9600
C12 H12A 0.9600
C12 H12B 0.9600
C12 H12C 0.9600
C13 O1 1.248(3)
C13 C14 1.487(3)
C14 C15 1.374(5)
C14 C19' 1.386(6)
C14 C19 1.387(6)
C14 C15' 1.390(7)
C17 C16' 1.295(8)
C17 C16 1.318(7)
C17 C18' 1.418(7)
C17 C18 1.425(6)
C17 Cl1 1.733(3)
C15 C16 1.381(7)
C15 H15 0.9300
C16 H16 0.9300
C18 C19 1.379(7)
C18 H18 0.9300
C19 H19 0.9300
C15' C16' 1.377(9)
C15' H15' 0.9300
C16' H16' 0.9300
C18' C19' 1.384(8)
C18' H18' 0.9300
C19' H19' 0.9300
N1 H1 0.82(3)
N3 N4 1.373(3)
N3 H3 0.85(3)
O2 H2A 0.89(4)
O2 H2B 0.79(4)

loop_
_geom_hbond_atom_site_label_D
_geom_hbond_atom_site_label_H
_geom_hbond_atom_site_label_A
_geom_hbond_distance_DH
_geom_hbond_distance_HA
_geom_hbond_distance_DA
_geom_hbond_angle_DHA
_geom_hbond_site_symmetry_A
N1 H1 O2 0.82(3) 2.06(3) 2.867(3) 166(3) 2_656
N3 H3 O1 0.85(3) 1.91(3) 2.606(3) 139(2) .
O2 H2B N4 0.79(4) 2.10(4) 2.882(3) 171(4) .

loop_
_geom_torsion_atom_site_label_1
_geom_torsion_atom_site_label_2
_geom_torsion_atom_site_label_3
_geom_torsion_atom_site_label_4
_geom_torsion
N3 C2 C3 C13 -0.4(4)
N2 C2 C3 C13 179.3(2)
N3 C2 C3 S1 -179.8(2)
N2 C2 C3 S1 -0.1(3)
C9 C4 C5 C6 1.2(4)
N1 C4 C5 C6 179.4(2)
C4 C5 C6 C7 -1.1(4)
C5 C6 C7 C8 0.4(5)
C6 C7 C8 C9 0.1(5)
C7 C8 C9 C4 -0.1(5)
C5 C4 C9 C8 -0.6(4)
N1 C4 C9 C8 -178.9(3)
C2 C3 C13 O1 2.3(4)
S1 C3 C13 O1 -178.4(2)
C2 C3 C13 C14 -177.3(2)
S1 C3 C13 C14 2.0(4)
O1 C13 C14 C15 30.3(5)
C3 C13 C14 C15 -150.1(4)
O1 C13 C14 C19' 147.3(4)
C3 C13 C14 C19' -33.1(5)
O1 C13 C14 C19 -141.4(4)
C3 C13 C14 C19 38.2(5)
O1 C13 C14 C15' -26.8(5)
C3 C13 C14 C15' 152.8(4)
C19' C14 C15 C16 52.4(7)
C19 C14 C15 C16 -3.5(8)
C15' C14 C15 C16 -69.9(7)
C13 C14 C15 C16 -175.6(5)
C16' C17 C16 C15 78.0(7)
C18' C17 C16 C15 -49.6(7)
C18 C17 C16 C15 12.3(9)
Cl1 C17 C16 C15 -177.6(5)
C14 C15 C16 C17 -3.8(10)
C16' C17 C18 C19 -56.6(7)
C16 C17 C18 C19 -13.6(8)
C18' C17 C18 C19 67.2(6)
Cl1 C17 C18 C19 176.2(4)
C17 C18 C19 C14 6.4(8)
C15 C14 C19 C18 1.9(7)
C19' C14 C19 C18 -74.1(6)
C15' C14 C19 C18 46.2(6)
C13 C14 C19 C18 173.6(4)
C15 C14 C15' C16' 72.4(7)
C19' C14 C15' C16' 1.6(9)
C19 C14 C15' C16' -53.9(7)
C13 C14 C15' C16' 176.1(6)
C16 C17 C16' C15' -76.0(8)
C18' C17 C16' C15' -8.7(11)
C18 C17 C16' C15' 51.2(8)
Cl1 C17 C16' C15' 178.2(6)
C14 C15' C16' C17 3.2(12)
C16' C17 C18' C19' 9.1(9)
C16 C17 C18' C19' 52.9(7)
C18 C17 C18' C19' -67.1(6)
Cl1 C17 C18' C19' -177.7(5)
C17 C18' C19' C14 -4.1(9)
C15 C14 C19' C18' -47.0(7)
C19 C14 C19' C18' 74.2(7)
C15' C14 C19' C18' -0.9(8)
C13 C14 C19' C18' -175.1(5)
N2 C1 N1 C4 170.7(2)
S1 C1 N1 C4 -7.3(4)
C5 C4 N1 C1 34.5(4)
C9 C4 N1 C1 -147.2(3)
N1 C1 N2 C2 -176.7(2)
S1 C1 N2 C2 1.5(3)
N3 C2 N2 C1 178.8(2)
C3 C2 N2 C1 -0.9(3)
N2 C2 N3 N4 -3.3(4)
C3 C2 N3 N4 176.3(2)
C12 C10 N4 N3 176.8(3)
C11 C10 N4 N3 -1.3(4)
C2 N3 N4 C10 -178.7(3)
N2 C1 S1 C3 -1.4(2)
N1 C1 S1 C3 176.7(2)
C2 C3 S1 C1 0.78(19)
C13 C3 S1 C1 -178.6(3)
